data_7104442
loop_
_publ_author_name
'Guo, Li-Rong'
'Bao, Song-Song'
'Li, Yi-Zhi'
'Zheng, Li-Min'

_publ_section_title
;
 Ag(I)-mediated formation of pyrophosphonate coupled with C-C bond
 cleavage of acetonitrile.
;
_journal_issue 20
_journal_name_full 'Chemical communications (Cambridge, England)'
_journal_page_first 2893
_journal_page_last 2895
_journal_paper_doi 10.1039/b902162k
_journal_volume 34
_journal_year 2009
_chemical_formula_moiety 'C13 H10 Ag3 N O5 P2'
_chemical_formula_sum 'C13 H10 Ag3 N O5 P2'
_chemical_formula_weight 645.77
_chemical_name_systematic
;
?
;
_space_group_IT_number 2
_symmetry_cell_setting triclinic
_symmetry_space_group_name_Hall '-P 1'
_symmetry_space_group_name_H-M 'P -1'
_atom_sites_solution_hydrogens geom
_atom_sites_solution_primary direct
_atom_sites_solution_secondary difmap
_audit_creation_method SHELXL-97
_cell_angle_alpha 82.257(5)
_cell_angle_beta 87.149(5)
_cell_angle_gamma 85.936(4)
_cell_formula_units_Z 2
_cell_length_a 5.9189(16)
_cell_length_b 11.184(3)
_cell_length_c 12.773(3)
_cell_measurement_reflns_used 787
_cell_measurement_temperature 291(2)
_cell_measurement_theta_max 27.81
_cell_measurement_theta_min 2.28
_cell_volume 835.0(4)
_computing_cell_refinement SMART
_computing_data_collection 'SMART (Bruker, 2000)'
_computing_data_reduction 'SAINT (Bruker, 2000)'
_computing_molecular_graphics SHELXTL
_computing_publication_material SHELXTL
_computing_structure_refinement SHELXTL
_computing_structure_solution 'SHELXTL (Bruker, 2000)'
_diffrn_ambient_temperature 291(2)
_diffrn_measured_fraction_theta_full 0.972
_diffrn_measured_fraction_theta_max 0.972
_diffrn_measurement_device_type 'Bruker Smart Apex CCD'
_diffrn_measurement_method 'phi and omega scans'
_diffrn_radiation_monochromator graphite
_diffrn_radiation_source 'sealed tube'
_diffrn_radiation_type MoK\a
_diffrn_radiation_wavelength 0.71073
_diffrn_reflns_av_R_equivalents 0.0248
_diffrn_reflns_av_sigmaI/netI 0.0671
_diffrn_reflns_limit_h_max 7
_diffrn_reflns_limit_h_min -7
_diffrn_reflns_limit_k_max 13
_diffrn_reflns_limit_k_min -13
_diffrn_reflns_limit_l_max 9
_diffrn_reflns_limit_l_min -15
_diffrn_reflns_number 4496
_diffrn_reflns_theta_full 26.00
_diffrn_reflns_theta_max 26.00
_diffrn_reflns_theta_min 2.60
_exptl_absorpt_coefficient_mu 3.698
_exptl_absorpt_correction_T_max 0.44
_exptl_absorpt_correction_T_min 0.40
_exptl_absorpt_correction_type multi-scan
_exptl_absorpt_process_details 'SADABS; Bruker, 2000'
_exptl_crystal_colour colorless
_exptl_crystal_density_diffrn 2.568
_exptl_crystal_density_method 'not measured'
_exptl_crystal_description block
_exptl_crystal_F_000 612
_exptl_crystal_size_max 0.26
_exptl_crystal_size_mid 0.24
_exptl_crystal_size_min 0.22
_refine_diff_density_max 0.858
_refine_diff_density_min -1.616
_refine_diff_density_rms 0.177
_refine_ls_extinction_method none
_refine_ls_goodness_of_fit_ref 1.064
_refine_ls_hydrogen_treatment constr
_refine_ls_matrix_type full
_refine_ls_number_parameters 217
_refine_ls_number_reflns 3184
_refine_ls_number_restraints 0
_refine_ls_restrained_S_all 1.064
_refine_ls_R_factor_all 0.0785
_refine_ls_R_factor_gt 0.0551
_refine_ls_shift/su_max 0.000
_refine_ls_shift/su_mean 0.000
_refine_ls_structure_factor_coef Fsqd
_refine_ls_weighting_details 'calc w=1/[\s^2^(Fo^2^)+(0.07P)^2^+1.99P] where P=(Fo^2^+2Fc^2^)/3'
_refine_ls_weighting_scheme calc
_refine_ls_wR_factor_gt 0.1283
_refine_ls_wR_factor_ref 0.1334
_reflns_number_gt 2395
_reflns_number_total 3184
_reflns_threshold_expression >2sigma(I)
_cod_data_source_file b902162k.txt
_cod_data_source_block 71214cm
_cod_depositor_comments
;
The following automatic conversions were performed:
'_symmetry_cell_setting' value 'Triclinic' changed to 'triclinic'
according to '/home/saulius/struct/CIF-dictionaries/cif_core.dic'
dictionary named 'cif_core.dic' version 2.4.1 from 2010-06-29.

Automatic conversion script
Id: cif_fix_enum 1527 2010-12-29 10:47:43Z saulius 
;
_cod_original_sg_symbol_H-M 'P-1 '
_cod_database_code 7104442

loop_
_symmetry_equiv_pos_as_xyz
'x, y, z'
'-x, -y, -z'

loop_
_atom_site_label
_atom_site_type_symbol
_atom_site_fract_x
_atom_site_fract_y
_atom_site_fract_z
_atom_site_U_iso_or_equiv
_atom_site_adp_type
_atom_site_occupancy
_atom_site_symmetry_multiplicity
_atom_site_calc_flag
_atom_site_refinement_flags
_atom_site_disorder_assembly
_atom_site_disorder_group
Ag1 Ag 1.26197(13) 0.23374(7) 0.48304(6) 0.0356(2) Uani 1 1 d . . .
Ag2 Ag 1.22067(12) -0.01934(6) 0.41855(5) 0.0302(2) Uani 1 1 d . . .
Ag3 Ag 0.34313(13) -0.27567(7) 0.37951(6) 0.0353(2) Uani 1 1 d . . .
C1 C 0.6869(18) 0.3035(10) 0.2659(9) 0.040(2) Uani 1 1 d . . .
C2 C 0.4823(19) 0.3202(10) 0.2148(8) 0.041(2) Uani 1 1 d . . .
H2 H 0.3865 0.2571 0.2199 0.049 Uiso 1 1 calc R . .
C3 C 0.421(2) 0.4289(10) 0.1571(9) 0.047(3) Uani 1 1 d . . .
H3 H 0.2842 0.4406 0.1236 0.056 Uiso 1 1 calc R . .
C4 C 0.570(2) 0.5226(10) 0.1496(8) 0.046(3) Uani 1 1 d . . .
H4 H 0.5322 0.5957 0.1086 0.055 Uiso 1 1 calc R . .
C5 C 0.7692(17) 0.5090(9) 0.2010(8) 0.038(2) Uani 1 1 d . . .
H5 H 0.8631 0.5728 0.1972 0.046 Uiso 1 1 calc R . .
C6 C 0.8292(17) 0.3977(9) 0.2594(9) 0.039(2) Uani 1 1 d . . .
H6 H 0.9651 0.3866 0.2941 0.047 Uiso 1 1 calc R . .
C7 C 0.8134(16) -0.1211(9) 0.1614(8) 0.033(2) Uani 1 1 d . . .
C8 C 0.656(2) -0.1131(10) 0.0834(9) 0.044(3) Uani 1 1 d . . .
H8 H 0.5072 -0.0841 0.0964 0.053 Uiso 1 1 calc R . .
C9 C 0.7222(19) -0.1492(10) -0.0151(9) 0.042(2) Uani 1 1 d . . .
H9 H 0.6163 -0.1449 -0.0671 0.051 Uiso 1 1 calc R . .
C10 C 0.940(2) -0.1904(12) -0.0356(9) 0.047(3) Uani 1 1 d . . .
H10 H 0.9814 -0.2139 -0.1014 0.057 Uiso 1 1 calc R . .
C11 C 1.1001(19) -0.1975(9) 0.0412(8) 0.040(2) Uani 1 1 d . . .
H11 H 1.2490 -0.2252 0.0271 0.049 Uiso 1 1 calc R . .
C12 C 1.0351(18) -0.1628(9) 0.1397(8) 0.037(2) Uani 1 1 d . . .
H12 H 1.1415 -0.1676 0.1915 0.044 Uiso 1 1 calc R . .
C13 C 1.2495(18) 0.4305(9) 0.4504(8) 0.040(2) Uani 0.50 1 d P . 1
C13' C 1.2694(18) 0.5223(10) 0.4251(8) 0.045(2) Uani 0.50 1 d P . 2
N1 N 1.2694(18) 0.5223(10) 0.4251(8) 0.045(2) Uani 0.50 1 d P . 1
N1' N 1.2495(18) 0.4305(9) 0.4504(8) 0.040(2) Uani 0.50 1 d P . 2
O1 O 1.0143(12) 0.1616(7) 0.3629(6) 0.0431(18) Uani 1 1 d . . .
O2 O 0.6175(11) 0.1394(6) 0.4384(5) 0.0370(16) Uani 1 1 d . . .
O3 O 0.7387(12) 0.0705(6) 0.2611(6) 0.0388(16) Uani 1 1 d . . .
O4 O 0.8945(11) -0.1247(6) 0.3665(5) 0.0312(14) Uani 1 1 d . . .
O5 O 0.4793(11) -0.1052(7) 0.3060(6) 0.0387(16) Uani 1 1 d . . .
P1 P 0.7724(5) 0.1629(2) 0.3425(2) 0.0355(6) Uani 1 1 d . . .
P2 P 0.7228(4) -0.0746(2) 0.2845(2) 0.0301(5) Uani 1 1 d . . .

loop_
_atom_site_aniso_label
_atom_site_aniso_U_11
_atom_site_aniso_U_22
_atom_site_aniso_U_33
_atom_site_aniso_U_23
_atom_site_aniso_U_13
_atom_site_aniso_U_12
Ag1 0.0362(4) 0.0355(4) 0.0357(4) 0.0023(3) -0.0111(3) -0.0122(3)
Ag2 0.0302(4) 0.0287(4) 0.0304(4) 0.0019(3) 0.0029(3) -0.0083(3)
Ag3 0.0356(4) 0.0333(4) 0.0387(4) -0.0084(3) -0.0099(3) -0.0009(3)
C1 0.040(6) 0.035(5) 0.044(6) -0.005(4) -0.005(5) -0.003(4)
C2 0.043(6) 0.042(6) 0.036(5) 0.012(5) -0.013(4) -0.004(5)
C3 0.046(6) 0.045(6) 0.045(6) 0.016(5) -0.013(5) -0.007(5)
C4 0.051(7) 0.045(6) 0.035(6) 0.018(5) 0.004(5) -0.011(5)
C5 0.035(6) 0.035(5) 0.041(6) 0.003(4) 0.011(4) -0.016(4)
C6 0.030(5) 0.039(6) 0.046(6) 0.000(5) -0.003(4) -0.003(4)
C7 0.035(5) 0.032(5) 0.036(5) -0.011(4) -0.011(4) -0.010(4)
C8 0.042(6) 0.048(6) 0.046(6) -0.017(5) -0.008(5) 0.008(5)
C9 0.045(6) 0.044(6) 0.044(6) -0.020(5) -0.009(5) -0.008(5)
C10 0.040(6) 0.063(8) 0.042(6) -0.008(5) 0.004(5) -0.018(5)
C11 0.048(6) 0.038(6) 0.034(6) -0.013(5) 0.000(5) 0.018(5)
C12 0.044(6) 0.038(6) 0.031(5) -0.020(4) -0.012(4) 0.017(4)
C13 0.053(6) 0.021(5) 0.045(5) -0.004(4) -0.025(4) 0.018(4)
C13' 0.043(6) 0.047(7) 0.044(6) -0.005(5) -0.004(4) -0.005(4)
N1 0.043(6) 0.047(7) 0.044(6) -0.005(5) -0.004(4) -0.005(4)
N1' 0.053(6) 0.021(5) 0.045(5) -0.004(4) -0.025(4) 0.018(4)
O1 0.034(4) 0.042(4) 0.057(5) -0.018(4) -0.023(3) 0.010(3)
O2 0.034(4) 0.042(4) 0.035(4) 0.002(3) -0.011(3) -0.012(3)
O3 0.046(4) 0.030(4) 0.041(4) -0.007(3) -0.004(3) 0.007(3)
O4 0.039(4) 0.033(3) 0.023(3) 0.002(3) -0.012(3) -0.012(3)
O5 0.028(4) 0.047(4) 0.043(4) -0.011(3) 0.004(3) -0.017(3)
P1 0.0370(14) 0.0333(13) 0.0356(14) -0.0037(11) -0.0035(11) 0.0010(10)
P2 0.0253(12) 0.0275(12) 0.0374(14) -0.0007(10) -0.0017(10) -0.0069(9)

loop_
_atom_type_symbol
_atom_type_description
_atom_type_scat_dispersion_real
_atom_type_scat_dispersion_imag
_atom_type_scat_source
C C 0.0033 0.0016 'International Tables Vol C Tables 4.2.6.8 and 6.1.1.4'
H H 0.0000 0.0000 'International Tables Vol C Tables 4.2.6.8 and 6.1.1.4'
N N 0.0061 0.0033 'International Tables Vol C Tables 4.2.6.8 and 6.1.1.4'
O O 0.0106 0.0060 'International Tables Vol C Tables 4.2.6.8 and 6.1.1.4'
Ag Ag -0.8971 1.1015 'International Tables Vol C Tables 4.2.6.8 and 6.1.1.4'
P P 0.1023 0.0942 'International Tables Vol C Tables 4.2.6.8 and 6.1.1.4'

loop_
_geom_angle_atom_site_label_1
_geom_angle_atom_site_label_2
_geom_angle_atom_site_label_3
_geom_angle
_geom_angle_site_symmetry_1
_geom_angle_site_symmetry_3
_geom_angle_publ_flag
C13 Ag1 O4 125.0(3) . 2_756 ?
C13 Ag1 O2 113.5(3) . 1_655 ?
O4 Ag1 O2 109.4(2) 2_756 1_655 ?
C13 Ag1 O1 107.9(3) . . ?
O4 Ag1 O1 94.6(3) 2_756 . ?
O2 Ag1 O1 102.2(2) 1_655 . ?
C13 Ag1 Ag2 152.6(2) . . ?
O4 Ag1 Ag2 76.10(16) 2_756 . ?
O2 Ag1 Ag2 67.46(16) 1_655 . ?
O1 Ag1 Ag2 48.35(17) . . ?
C13 Ag1 Ag3 82.1(2) . 2_756 ?
O4 Ag1 Ag3 86.96(16) 2_756 2_756 ?
O2 Ag1 Ag3 64.49(16) 1_655 2_756 ?
O1 Ag1 Ag3 166.14(17) . 2_756 ?
Ag2 Ag1 Ag3 119.30(3) . 2_756 ?
O5 Ag2 O2 89.9(3) 1_655 2_756 ?
O5 Ag2 O1 120.9(3) 1_655 . ?
O2 Ag2 O1 145.3(3) 2_756 . ?
O5 Ag2 O4 94.6(2) 1_655 . ?
O2 Ag2 O4 107.7(2) 2_756 . ?
O1 Ag2 O4 86.9(2) . . ?
O5 Ag2 Ag3 46.60(18) 1_655 1_655 ?
O2 Ag2 Ag3 66.41(18) 2_756 1_655 ?
O1 Ag2 Ag3 146.30(17) . 1_655 ?
O4 Ag2 Ag3 66.42(16) . 1_655 ?
O5 Ag2 Ag1 122.91(17) 1_655 . ?
O2 Ag2 Ag1 100.32(17) 2_756 . ?
O1 Ag2 Ag1 50.94(17) . . ?
O4 Ag2 Ag1 132.92(16) . . ?
Ag3 Ag2 Ag1 160.49(3) 1_655 . ?
O5 Ag2 Ag2 161.57(17) 1_655 2_756 ?
O2 Ag2 Ag2 85.59(18) 2_756 2_756 ?
O1 Ag2 Ag2 69.7(2) . 2_756 ?
O4 Ag2 Ag2 69.90(16) . 2_756 ?
Ag3 Ag2 Ag2 115.75(3) 1_655 2_756 ?
Ag1 Ag2 Ag2 75.51(3) . 2_756 ?
O5 Ag3 N1 164.4(3) . 1_445 ?
O5 Ag3 C13' 164.4(3) . 1_445 ?
N1 Ag3 C13' 0.0(6) 1_445 1_445 ?
O5 Ag3 Ag2 49.43(18) . 1_455 ?
N1 Ag3 Ag2 146.2(3) 1_445 1_455 ?
C13' Ag3 Ag2 146.2(3) 1_445 1_455 ?
O5 Ag3 Ag1 74.42(19) . 2_756 ?
N1 Ag3 Ag1 105.5(3) 1_445 2_756 ?
C13' Ag3 Ag1 105.5(3) 1_445 2_756 ?
Ag2 Ag3 Ag1 79.59(3) 1_455 2_756 ?
C6 C1 C2 120.0(10) . . ?
C6 C1 P1 118.2(8) . . ?
C2 C1 P1 121.8(8) . . ?
C3 C2 C1 120.5(11) . . ?
C3 C2 H2 119.8 . . ?
C1 C2 H2 119.8 . . ?
C2 C3 C4 118.7(11) . . ?
C2 C3 H3 120.6 . . ?
C4 C3 H3 120.6 . . ?
C5 C4 C3 121.8(10) . . ?
C5 C4 H4 119.1 . . ?
C3 C4 H4 119.1 . . ?
C4 C5 C6 118.8(9) . . ?
C4 C5 H5 120.6 . . ?
C6 C5 H5 120.6 . . ?
C1 C6 C5 120.2(10) . . ?
C1 C6 H6 119.9 . . ?
C5 C6 H6 119.9 . . ?
C8 C7 C12 119.3(9) . . ?
C8 C7 P2 118.1(8) . . ?
C12 C7 P2 122.7(7) . . ?
C7 C8 C9 119.5(10) . . ?
C7 C8 H8 120.3 . . ?
C9 C8 H8 120.3 . . ?
C10 C9 C8 120.9(11) . . ?
C10 C9 H9 119.6 . . ?
C8 C9 H9 119.6 . . ?
C9 C10 C11 120.3(10) . . ?
C9 C10 H10 119.9 . . ?
C11 C10 H10 119.9 . . ?
C10 C11 C12 119.2(10) . . ?
C10 C11 H11 120.4 . . ?
C12 C11 H11 120.4 . . ?
C7 C12 C11 120.9(9) . . ?
C7 C12 H12 119.6 . . ?
C11 C12 H12 119.6 . . ?
P1 O1 Ag2 120.8(5) . . ?
P1 O1 Ag1 139.9(5) . . ?
Ag2 O1 Ag1 80.7(2) . . ?
P1 O2 Ag2 115.0(4) . 2_756 ?
P1 O2 Ag1 130.9(4) . 1_455 ?
Ag2 O2 Ag1 112.8(3) 2_756 1_455 ?
P1 O3 P2 128.6(5) . . ?
P2 O4 Ag1 114.0(4) . 2_756 ?
P2 O4 Ag2 126.6(4) . . ?
Ag1 O4 Ag2 108.5(2) 2_756 . ?
P2 O5 Ag3 129.2(5) . . ?
P2 O5 Ag2 126.4(4) . 1_455 ?
Ag3 O5 Ag2 84.0(2) . 1_455 ?
O1 P1 O2 115.6(4) . . ?
O1 P1 O3 109.0(4) . . ?
O2 P1 O3 110.8(4) . . ?
O1 P1 C1 109.1(5) . . ?
O2 P1 C1 110.3(5) . . ?
O3 P1 C1 101.0(4) . . ?
O5 P2 O4 118.2(4) . . ?
O5 P2 O3 110.2(4) . . ?
O4 P2 O3 108.2(4) . . ?
O5 P2 C7 107.8(4) . . ?
O4 P2 C7 109.0(4) . . ?
O3 P2 C7 102.2(4) . . ?

loop_
_geom_bond_atom_site_label_1
_geom_bond_atom_site_label_2
_geom_bond_distance
_geom_bond_site_symmetry_2
_geom_bond_publ_flag
Ag1 C13 2.181(10) . ?
Ag1 O4 2.322(6) 2_756 ?
Ag1 O2 2.365(7) 1_655 ?
Ag1 O1 2.425(7) . ?
Ag1 Ag2 3.0816(13) . ?
Ag1 Ag3 3.0904(12) 2_756 ?
Ag2 O5 2.297(7) 1_655 ?
Ag2 O2 2.322(7) 2_756 ?
Ag2 O1 2.333(7) . ?
Ag2 O4 2.494(6) . ?
Ag2 Ag3 3.0077(13) 1_655 ?
Ag2 Ag2 3.2988(15) 2_756 ?
Ag3 O5 2.197(7) . ?
Ag3 N1 2.322(11) 1_445 ?
Ag3 C13' 2.322(11) 1_445 ?
Ag3 Ag2 3.0077(13) 1_455 ?
Ag3 Ag1 3.0904(12) 2_756 ?
C1 C6 1.386(15) . ?
C1 C2 1.393(15) . ?
C1 P1 1.790(11) . ?
C2 C3 1.369(15) . ?
C2 H2 0.9300 . ?
C3 C4 1.407(16) . ?
C3 H3 0.9300 . ?
C4 C5 1.366(16) . ?
C4 H4 0.9300 . ?
C5 C6 1.395(15) . ?
C5 H5 0.9300 . ?
C6 H6 0.9300 . ?
C7 C8 1.389(14) . ?
C7 C12 1.389(14) . ?
C7 P2 1.767(10) . ?
C8 C9 1.401(15) . ?
C8 H8 0.9300 . ?
C9 C10 1.363(16) . ?
C9 H9 0.9300 . ?
C10 C11 1.389(16) . ?
C10 H10 0.9300 . ?
C11 C12 1.394(14) . ?
C11 H11 0.9300 . ?
C12 H12 0.9300 . ?
C13' Ag3 2.322(11) 1_665 ?
O1 P1 1.467(8) . ?
O2 P1 1.499(7) . ?
O2 Ag2 2.322(7) 2_756 ?
O2 Ag1 2.365(7) 1_455 ?
O3 P1 1.589(7) . ?
O3 P2 1.618(7) . ?
O4 P2 1.520(7) . ?
O4 Ag1 2.322(6) 2_756 ?
O5 P2 1.508(7) . ?
O5 Ag2 2.297(7) 1_455 ?

loop_
_geom_torsion_atom_site_label_1
_geom_torsion_atom_site_label_2
_geom_torsion_atom_site_label_3
_geom_torsion_atom_site_label_4
_geom_torsion
_geom_torsion_site_symmetry_1
_geom_torsion_site_symmetry_2
_geom_torsion_site_symmetry_3
_geom_torsion_site_symmetry_4
_geom_torsion_publ_flag
C13 Ag1 Ag2 O5 70.8(7) . . . 1_655 ?
O4 Ag1 Ag2 O5 -145.4(3) 2_756 . . 1_655 ?
O2 Ag1 Ag2 O5 -27.1(3) 1_655 . . 1_655 ?
O1 Ag1 Ag2 O5 105.3(3) . . . 1_655 ?
Ag3 Ag1 Ag2 O5 -67.0(2) 2_756 . . 1_655 ?
C13 Ag1 Ag2 O2 167.4(7) . . . 2_756 ?
O4 Ag1 Ag2 O2 -48.7(2) 2_756 . . 2_756 ?
O2 Ag1 Ag2 O2 69.5(3) 1_655 . . 2_756 ?
O1 Ag1 Ag2 O2 -158.1(3) . . . 2_756 ?
Ag3 Ag1 Ag2 O2 29.64(18) 2_756 . . 2_756 ?
C13 Ag1 Ag2 O1 -34.5(7) . . . . ?
O4 Ag1 Ag2 O1 109.4(3) 2_756 . . . ?
O2 Ag1 Ag2 O1 -132.4(3) 1_655 . . . ?
Ag3 Ag1 Ag2 O1 -172.3(3) 2_756 . . . ?
C13 Ag1 Ag2 O4 -66.4(7) . . . . ?
O4 Ag1 Ag2 O4 77.5(3) 2_756 . . . ?
O2 Ag1 Ag2 O4 -164.3(3) 1_655 . . . ?
O1 Ag1 Ag2 O4 -31.9(3) . . . . ?
Ag3 Ag1 Ag2 O4 155.8(2) 2_756 . . . ?
C13 Ag1 Ag2 Ag3 122.2(6) . . . 1_655 ?
O4 Ag1 Ag2 Ag3 -93.98(19) 2_756 . . 1_655 ?
O2 Ag1 Ag2 Ag3 24.2(2) 1_655 . . 1_655 ?
O1 Ag1 Ag2 Ag3 156.6(3) . . . 1_655 ?
Ag3 Ag1 Ag2 Ag3 -15.62(12) 2_756 . . 1_655 ?
C13 Ag1 Ag2 Ag2 -109.9(6) . . . 2_756 ?
O4 Ag1 Ag2 Ag2 33.93(17) 2_756 . . 2_756 ?
O2 Ag1 Ag2 Ag2 152.15(18) 1_655 . . 2_756 ?
O1 Ag1 Ag2 Ag2 -75.4(3) . . . 2_756 ?
Ag3 Ag1 Ag2 Ag2 112.30(4) 2_756 . . 2_756 ?
C6 C1 C2 C3 0.6(17) . . . . ?
P1 C1 C2 C3 179.8(9) . . . . ?
C1 C2 C3 C4 0.7(18) . . . . ?
C2 C3 C4 C5 -2.2(18) . . . . ?
C3 C4 C5 C6 2.3(17) . . . . ?
C2 C1 C6 C5 -0.6(16) . . . . ?
P1 C1 C6 C5 -179.7(8) . . . . ?
C4 C5 C6 C1 -0.9(16) . . . . ?
C12 C7 C8 C9 1.0(17) . . . . ?
P2 C7 C8 C9 180.0(9) . . . . ?
C7 C8 C9 C10 -0.8(18) . . . . ?
C8 C9 C10 C11 0.1(18) . . . . ?
C9 C10 C11 C12 0.4(18) . . . . ?
C8 C7 C12 C11 -0.5(16) . . . . ?
P2 C7 C12 C11 -179.4(8) . . . . ?
C10 C11 C12 C7 -0.2(17) . . . . ?
O5 Ag2 O1 P1 107.1(5) 1_655 . . . ?
O2 Ag2 O1 P1 -103.5(5) 2_756 . . . ?
O4 Ag2 O1 P1 13.6(5) . . . . ?
Ag3 Ag2 O1 P1 50.2(7) 1_655 . . . ?
Ag1 Ag2 O1 P1 -143.6(6) . . . . ?
Ag2 Ag2 O1 P1 -56.1(5) 2_756 . . . ?
O5 Ag2 O1 Ag1 -109.2(2) 1_655 . . . ?
O2 Ag2 O1 Ag1 40.1(5) 2_756 . . . ?
O4 Ag2 O1 Ag1 157.2(2) . . . . ?
Ag3 Ag2 O1 Ag1 -166.19(16) 1_655 . . . ?
Ag2 Ag2 O1 Ag1 87.50(18) 2_756 . . . ?
C13 Ag1 O1 P1 -68.2(8) . . . . ?
O4 Ag1 O1 P1 60.9(8) 2_756 . . . ?
O2 Ag1 O1 P1 171.9(7) 1_655 . . . ?
Ag2 Ag1 O1 P1 127.6(9) . . . . ?
Ag3 Ag1 O1 P1 157.0(3) 2_756 . . . ?
C13 Ag1 O1 Ag2 164.1(3) . . . . ?
O4 Ag1 O1 Ag2 -66.7(3) 2_756 . . . ?
O2 Ag1 O1 Ag2 44.2(3) 1_655 . . . ?
Ag3 Ag1 O1 Ag2 29.4(10) 2_756 . . . ?
O5 Ag2 O4 P2 -95.5(5) 1_655 . . . ?
O2 Ag2 O4 P2 173.1(4) 2_756 . . . ?
O1 Ag2 O4 P2 25.3(5) . . . . ?
Ag3 Ag2 O4 P2 -133.5(5) 1_655 . . . ?
Ag1 Ag2 O4 P2 49.6(5) . . . . ?
Ag2 Ag2 O4 P2 94.8(5) 2_756 . . . ?
O5 Ag2 O4 Ag1 123.0(3) 1_655 . . 2_756 ?
O2 Ag2 O4 Ag1 31.6(3) 2_756 . . 2_756 ?
O1 Ag2 O4 Ag1 -116.2(3) . . . 2_756 ?
Ag3 Ag2 O4 Ag1 84.9(2) 1_655 . . 2_756 ?
Ag1 Ag2 O4 Ag1 -92.0(3) . . . 2_756 ?
Ag2 Ag2 O4 Ag1 -46.7(2) 2_756 . . 2_756 ?
N1 Ag3 O5 P2 -48.1(15) 1_445 . . . ?
C13' Ag3 O5 P2 -48.1(15) 1_445 . . . ?
Ag2 Ag3 O5 P2 133.2(6) 1_455 . . . ?
Ag1 Ag3 O5 P2 43.7(5) 2_756 . . . ?
N1 Ag3 O5 Ag2 178.7(11) 1_445 . . 1_455 ?
C13' Ag3 O5 Ag2 178.7(11) 1_445 . . 1_455 ?
Ag1 Ag3 O5 Ag2 -89.53(17) 2_756 . . 1_455 ?
Ag2 O1 P1 O2 71.7(6) . . . . ?
Ag1 O1 P1 O2 -42.8(9) . . . . ?
Ag2 O1 P1 O3 -53.8(6) . . . . ?
Ag1 O1 P1 O3 -168.4(6) . . . . ?
Ag2 O1 P1 C1 -163.2(5) . . . . ?
Ag1 O1 P1 C1 82.2(8) . . . . ?
Ag2 O2 P1 O1 -28.5(6) 2_756 . . . ?
Ag1 O2 P1 O1 137.3(5) 1_455 . . . ?
Ag2 O2 P1 O3 96.1(4) 2_756 . . . ?
Ag1 O2 P1 O3 -98.1(5) 1_455 . . . ?
Ag2 O2 P1 C1 -152.9(4) 2_756 . . . ?
Ag1 O2 P1 C1 12.8(7) 1_455 . . . ?
P2 O3 P1 O1 82.0(7) . . . . ?
P2 O3 P1 O2 -46.3(7) . . . . ?
P2 O3 P1 C1 -163.2(6) . . . . ?
C6 C1 P1 O1 -15.4(10) . . . . ?
C2 C1 P1 O1 165.4(9) . . . . ?
C6 C1 P1 O2 112.7(9) . . . . ?
C2 C1 P1 O2 -66.5(10) . . . . ?
C6 C1 P1 O3 -130.1(8) . . . . ?
C2 C1 P1 O3 50.8(10) . . . . ?
Ag3 O5 P2 O4 -38.4(7) . . . . ?
Ag2 O5 P2 O4 77.3(6) 1_455 . . . ?
Ag3 O5 P2 O3 -163.5(5) . . . . ?
Ag2 O5 P2 O3 -47.9(6) 1_455 . . . ?
Ag3 O5 P2 C7 85.7(6) . . . . ?
Ag2 O5 P2 C7 -158.6(5) 1_455 . . . ?
Ag1 O4 P2 O5 -3.0(6) 2_756 . . . ?
Ag2 O4 P2 O5 -142.7(4) . . . . ?
Ag1 O4 P2 O3 123.2(4) 2_756 . . . ?
Ag2 O4 P2 O3 -16.6(6) . . . . ?
Ag1 O4 P2 C7 -126.4(4) 2_756 . . . ?
Ag2 O4 P2 C7 93.8(5) . . . . ?
P1 O3 P2 O5 91.0(6) . . . . ?
P1 O3 P2 O4 -39.7(7) . . . . ?
P1 O3 P2 C7 -154.7(6) . . . . ?
C8 C7 P2 O5 33.7(10) . . . . ?
C12 C7 P2 O5 -147.4(9) . . . . ?
C8 C7 P2 O4 163.2(8) . . . . ?
C12 C7 P2 O4 -17.9(10) . . . . ?
C8 C7 P2 O3 -82.4(9) . . . . ?
C12 C7 P2 O3 96.5(9) . . . . ?
